data_4065018
loop_
_publ_author_name
'Albahily, Khalid'
'Gambarotta, Sandro'
'Duchateau, Robbert'

_publ_section_title
;
 Ethylene Oligomerization Promoted by a Silylated-SNS Chromium System
;
_journal_issue 17
_journal_name_full Organometallics
_journal_page_first 4655
_journal_paper_doi 10.1021/om200505a
_journal_volume 30
_journal_year 2011
_chemical_formula_sum 'C23 H53 Al2 Cl2 Cr N S2 Si2'
_chemical_formula_weight 640.82
_chemical_name_systematic
; 
 ? 
;
_space_group_IT_number 2
_symmetry_cell_setting triclinic
_symmetry_space_group_name_Hall '-P 1'
_symmetry_space_group_name_H-M 'P -1'
_atom_sites_solution_hydrogens geom
_atom_sites_solution_primary direct
_atom_sites_solution_secondary difmap
_audit_creation_method SHELXL-97
_cell_angle_alpha 102.870(4)
_cell_angle_beta 100.293(4)
_cell_angle_gamma 102.156(4)
_cell_formula_units_Z 4
_cell_length_a 9.383(2)
_cell_length_b 19.572(4)
_cell_length_c 20.136(4)
_cell_measurement_reflns_used 217
_cell_measurement_temperature 200(2)
_cell_measurement_theta_max 24.80
_cell_measurement_theta_min 2.12
_cell_volume 3424.0(12)
_computing_cell_refinement 'SMART, Bruker (2000)'
_computing_data_collection 'SMART, Bruker (2000)'
_computing_data_reduction 'XPREP, Bruker (2000)'
_computing_molecular_graphics 'SHELXTL, Bruker (2000)'
_computing_publication_material 'SHELXTL, Bruker (2000)'
_computing_structure_refinement 'SHELXL-97 (Sheldrick, 1997)'
_computing_structure_solution 'SHELXS-97 (Sheldrick, 1990)'
_diffrn_ambient_temperature 200(2)
_diffrn_measured_fraction_theta_full 0.984
_diffrn_measured_fraction_theta_max 0.984
_diffrn_measurement_device_type 'CCD area detector'
_diffrn_measurement_method 'phi and omega scans'
_diffrn_radiation_monochromator graphite
_diffrn_radiation_source 'fine-focus sealed tube'
_diffrn_radiation_type MoK\a
_diffrn_radiation_wavelength 0.71073
_diffrn_reflns_av_R_equivalents 0.0696
_diffrn_reflns_av_sigmaI/netI 0.0862
_diffrn_reflns_limit_h_max 11
_diffrn_reflns_limit_h_min -11
_diffrn_reflns_limit_k_max 23
_diffrn_reflns_limit_k_min -23
_diffrn_reflns_limit_l_max 23
_diffrn_reflns_limit_l_min -23
_diffrn_reflns_number 34162
_diffrn_reflns_theta_full 24.80
_diffrn_reflns_theta_max 24.80
_diffrn_reflns_theta_min 2.12
_diffrn_standards_decay_% <1
_exptl_absorpt_coefficient_mu 0.747
_exptl_absorpt_correction_T_max 0.8962
_exptl_absorpt_correction_T_min 0.8649
_exptl_absorpt_correction_type multi-scan
_exptl_absorpt_process_details 'SADABS, Bruker (2000)'
_exptl_crystal_colour pl_blue
_exptl_crystal_density_diffrn 1.243
_exptl_crystal_density_meas ?
_exptl_crystal_density_method 'not measured'
_exptl_crystal_description block
_exptl_crystal_F_000 1368
_exptl_crystal_size_max 0.20
_exptl_crystal_size_mid 0.15
_exptl_crystal_size_min 0.15
_refine_diff_density_max 0.950
_refine_diff_density_min -0.402
_refine_diff_density_rms 0.081
_refine_ls_extinction_method none
_refine_ls_goodness_of_fit_ref 1.022
_refine_ls_hydrogen_treatment constr
_refine_ls_matrix_type full
_refine_ls_number_parameters 595
_refine_ls_number_reflns 11585
_refine_ls_number_restraints 0
_refine_ls_restrained_S_all 1.022
_refine_ls_R_factor_all 0.1106
_refine_ls_R_factor_gt 0.0600
_refine_ls_shift/su_max 0.001
_refine_ls_shift/su_mean 0.001
_refine_ls_structure_factor_coef Fsqd
_refine_ls_weighting_details 'calc w=1/[\s^2^(Fo^2^)+(0.0651P)^2^+0.6600P] where P=(Fo^2^+2Fc^2^)/3'
_refine_ls_weighting_scheme calc
_refine_ls_wR_factor_gt 0.1223
_refine_ls_wR_factor_ref 0.1405
_reflns_number_gt 7295
_reflns_number_total 11585
_reflns_threshold_expression >2sigma(I)
_cod_data_source_file om200505a_si_001.cif
_cod_data_source_block sg3118
_cod_depositor_comments
;
The following automatic conversions were performed:

'_symmetry_cell_setting' value 'Triclinic' changed to 'triclinic'
according to /home/saulius/struct/CIF-dictionaries/cif_core.dic
dictionary named 'cif_core.dic' version 2.4.1 from 2010-06-29.

Automatic conversion script
Id: cif_fix_values 1715 2011-07-08 13:25:40Z adriana 

The following automatic conversions were performed:

'_exptl_crystal_density_meas' value 'n/a' was changed to '?' - the
value is perceived as not measured.

Automatic conversion script
Id: cif_fix_values 3008 2015-01-20 13:52:24Z robertas 
;
_cod_original_sg_symbol_H-M P-1
_cod_database_code 4065018

loop_
_symmetry_equiv_pos_as_xyz
'x, y, z'
'-x, -y, -z'

loop_
_atom_site_label
_atom_site_type_symbol
_atom_site_fract_x
_atom_site_fract_y
_atom_site_fract_z
_atom_site_U_iso_or_equiv
_atom_site_adp_type
_atom_site_occupancy
_atom_site_symmetry_multiplicity
_atom_site_calc_flag
_atom_site_refinement_flags
Cr1 Cr 0.59936(8) 0.24503(4) 0.00408(4) 0.02660(19) Uani 1 1 d .
Al1 Al 0.57686(18) 0.37193(8) 0.12236(8) 0.0362(4) Uani 1 1 d .
Al2 Al 0.6805(2) 0.11013(9) -0.14769(9) 0.0456(4) Uani 1 1 d .
Cl1 Cl 0.78582(15) 0.33629(7) 0.11368(7) 0.0489(4) Uani 1 1 d .
Cl2 Cl 0.79226(13) 0.20400(7) -0.04119(6) 0.0344(3) Uani 1 1 d .
N1 N 0.4319(4) 0.29123(19) 0.04640(19) 0.0272(9) Uani 1 1 d .
S1 S 0.56013(15) 0.14757(7) 0.06650(7) 0.0347(3) Uani 1 1 d .
S2 S 0.54345(14) 0.29424(6) -0.09623(6) 0.0304(3) Uani 1 1 d .
Si1 Si 0.32540(16) 0.22428(8) 0.07783(7) 0.0353(3) Uani 1 1 d .
Si2 Si 0.32377(15) 0.32421(8) -0.01495(7) 0.0333(3) Uani 1 1 d .
C1 C 0.4724(6) 0.1918(3) 0.1302(2) 0.0381(13) Uani 1 1 d .
H1A H 0.5467 0.2332 0.1657 0.046 Uiso 1 1 calc R
H1B H 0.4256 0.1573 0.1543 0.046 Uiso 1 1 calc R
C2 C 0.7393(6) 0.1415(3) 0.1175(3) 0.0401(13) Uani 1 1 d .
H2A H 0.8183 0.1873 0.1245 0.048 Uiso 1 1 calc R
C3 C 0.7256(7) 0.1306(4) 0.1883(3) 0.0596(17) Uani 1 1 d .
H3A H 0.6419 0.0877 0.1822 0.072 Uiso 1 1 calc R
H3B H 0.7034 0.1736 0.2168 0.072 Uiso 1 1 calc R
C4 C 0.8712(8) 0.1197(4) 0.2260(3) 0.072(2) Uani 1 1 d .
H4A H 0.9524 0.1647 0.2360 0.087 Uiso 1 1 calc R
H4B H 0.8595 0.1105 0.2714 0.087 Uiso 1 1 calc R
C5 C 0.9152(6) 0.0575(3) 0.1837(3) 0.0573(17) Uani 1 1 d .
H5A H 0.8398 0.0116 0.1782 0.069 Uiso 1 1 calc R
H5B H 1.0132 0.0542 0.2090 0.069 Uiso 1 1 calc R
C6 C 0.9266(7) 0.0670(3) 0.1115(4) 0.0616(18) Uani 1 1 d .
H6A H 1.0108 0.1095 0.1167 0.074 Uiso 1 1 calc R
H6B H 0.9478 0.0235 0.0835 0.074 Uiso 1 1 calc R
C7 C 0.7817(7) 0.0781(3) 0.0732(3) 0.0547(16) Uani 1 1 d .
H7A H 0.6999 0.0333 0.0627 0.066 Uiso 1 1 calc R
H7B H 0.7944 0.0879 0.0282 0.066 Uiso 1 1 calc R
C8 C 0.2033(6) 0.2617(3) 0.1318(3) 0.0516(15) Uani 1 1 d .
H8A H 0.1291 0.2779 0.1026 0.077 Uiso 1 1 calc R
H8B H 0.2650 0.3030 0.1707 0.077 Uiso 1 1 calc R
H8C H 0.1515 0.2240 0.1505 0.077 Uiso 1 1 calc R
C9 C 0.2072(6) 0.1419(3) 0.0085(3) 0.0494(15) Uani 1 1 d .
H9A H 0.1283 0.1551 -0.0211 0.074 Uiso 1 1 calc R
H9B H 0.1614 0.1057 0.0304 0.074 Uiso 1 1 calc R
H9C H 0.2699 0.1216 -0.0204 0.074 Uiso 1 1 calc R
C10 C 0.4561(6) 0.3643(3) -0.0643(3) 0.0397(13) Uani 1 1 d .
H10A H 0.4008 0.3781 -0.1037 0.048 Uiso 1 1 calc R
H10B H 0.5322 0.4080 -0.0329 0.048 Uiso 1 1 calc R
C11 C 0.7063(5) 0.3386(3) -0.1243(2) 0.0309(11) Uani 1 1 d .
H11A H 0.7630 0.3014 -0.1362 0.037 Uiso 1 1 calc R
C12 C 0.8147(6) 0.4024(3) -0.0684(3) 0.0401(13) Uani 1 1 d .
H12A H 0.8535 0.3863 -0.0271 0.048 Uiso 1 1 calc R
H12B H 0.7621 0.4398 -0.0532 0.048 Uiso 1 1 calc R
C13 C 0.9454(6) 0.4347(3) -0.0976(3) 0.0464(14) Uani 1 1 d .
H13A H 1.0123 0.4784 -0.0620 0.056 Uiso 1 1 calc R
H13B H 1.0044 0.3989 -0.1078 0.056 Uiso 1 1 calc R
C14 C 0.8892(6) 0.4552(3) -0.1642(3) 0.0480(15) Uani 1 1 d .
H14A H 0.9754 0.4744 -0.1829 0.058 Uiso 1 1 calc R
H14B H 0.8369 0.4938 -0.1534 0.058 Uiso 1 1 calc R
C15 C 0.7835(6) 0.3902(3) -0.2185(3) 0.0463(14) Uani 1 1 d .
H15A H 0.8381 0.3531 -0.2318 0.056 Uiso 1 1 calc R
H15B H 0.7462 0.4048 -0.2610 0.056 Uiso 1 1 calc R
C16 C 0.6514(6) 0.3577(3) -0.1915(3) 0.0407(13) Uani 1 1 d .
H16A H 0.5907 0.3929 -0.1826 0.049 Uiso 1 1 calc R
H16B H 0.5869 0.3135 -0.2272 0.049 Uiso 1 1 calc R
C17 C 0.2336(7) 0.3922(3) 0.0294(3) 0.0549(16) Uani 1 1 d .
H17A H 0.1654 0.3693 0.0545 0.082 Uiso 1 1 calc R
H17B H 0.1770 0.4101 -0.0057 0.082 Uiso 1 1 calc R
H17C H 0.3113 0.4330 0.0628 0.082 Uiso 1 1 calc R
C18 C 0.1725(6) 0.2537(3) -0.0842(3) 0.0527(15) Uani 1 1 d .
H18A H 0.0983 0.2297 -0.0624 0.079 Uiso 1 1 calc R
H18B H 0.2161 0.2177 -0.1095 0.079 Uiso 1 1 calc R
H18C H 0.1236 0.2767 -0.1170 0.079 Uiso 1 1 calc R
C19 C 0.6190(8) 0.4685(3) 0.1054(3) 0.0639(18) Uani 1 1 d .
H19A H 0.5323 0.4885 0.1082 0.096 Uiso 1 1 calc R
H19B H 0.6386 0.4643 0.0586 0.096 Uiso 1 1 calc R
H19C H 0.7072 0.5007 0.1408 0.096 Uiso 1 1 calc R
C20 C 0.5515(8) 0.3784(3) 0.2180(3) 0.069(2) Uani 1 1 d .
H20A H 0.4603 0.3939 0.2230 0.104 Uiso 1 1 calc R
H20B H 0.6385 0.4138 0.2516 0.104 Uiso 1 1 calc R
H20C H 0.5429 0.3307 0.2271 0.104 Uiso 1 1 calc R
C21 C 0.4708(7) 0.0885(4) -0.1435(4) 0.081(2) Uani 1 1 d .
H21A H 0.4113 0.0498 -0.1852 0.121 Uiso 1 1 calc R
H21B H 0.4347 0.1321 -0.1419 0.121 Uiso 1 1 calc R
H21C H 0.4609 0.0725 -0.1014 0.121 Uiso 1 1 calc R
C22 C 0.7834(11) 0.0370(4) -0.1331(4) 0.118(4) Uani 1 1 d .
H22A H 0.7468 -0.0054 -0.1740 0.177 Uiso 1 1 calc R
H22B H 0.7641 0.0226 -0.0913 0.177 Uiso 1 1 calc R
H22C H 0.8915 0.0568 -0.1266 0.177 Uiso 1 1 calc R
C23 C 0.7216(10) 0.1569(4) -0.2215(3) 0.091(3) Uani 1 1 d .
H23A H 0.6790 0.1217 -0.2675 0.136 Uiso 1 1 calc R
H23B H 0.8303 0.1746 -0.2150 0.136 Uiso 1 1 calc R
H23C H 0.6761 0.1979 -0.2187 0.136 Uiso 1 1 calc R
Cr2 Cr 0.31679(8) 0.25073(4) 0.50127(4) 0.0279(2) Uani 1 1 d .
Al3 Al 0.35920(18) 0.13238(8) 0.38049(8) 0.0365(4) Uani 1 1 d .
Al4 Al 0.22994(18) 0.40833(8) 0.62807(8) 0.0380(4) Uani 1 1 d .
Cl3 Cl 0.13817(15) 0.13713(7) 0.40658(7) 0.0458(3) Uani 1 1 d .
Cl4 Cl 0.12035(13) 0.29814(6) 0.53522(6) 0.0352(3) Uani 1 1 d .
N2 N 0.4927(4) 0.2083(2) 0.46319(19) 0.0289(9) Uani 1 1 d .
S3 S 0.32251(17) 0.18113(7) 0.59232(7) 0.0415(3) Uani 1 1 d .
S4 S 0.38899(14) 0.35530(6) 0.45474(6) 0.0307(3) Uani 1 1 d .
Si3 Si 0.57743(17) 0.17153(8) 0.52822(7) 0.0366(4) Uani 1 1 d .
Si4 Si 0.61684(15) 0.27523(7) 0.43870(7) 0.0319(3) Uani 1 1 d .
C24 C 0.4138(6) 0.1157(3) 0.5518(3) 0.0449(14) Uani 1 1 d .
H24A H 0.3442 0.0805 0.5094 0.054 Uiso 1 1 calc R
H24B H 0.4489 0.0889 0.5849 0.054 Uiso 1 1 calc R
C25 C 0.1273(7) 0.1287(3) 0.5874(3) 0.0533(16) Uani 1 1 d .
H25A H 0.0630 0.1234 0.5403 0.064 Uiso 1 1 calc R
C26 C 0.1213(8) 0.0537(3) 0.5969(4) 0.071(2) Uani 1 1 d .
H26A H 0.0155 0.0246 0.5835 0.085 Uiso 1 1 calc R
H26B H 0.1759 0.0292 0.5653 0.085 Uiso 1 1 calc R
C27 C 0.1885(9) 0.0561(4) 0.6706(4) 0.085(2) Uani 1 1 d .
H27A H 0.2977 0.0790 0.6817 0.102 Uiso 1 1 calc R
H27B H 0.1746 0.0059 0.6750 0.102 Uiso 1 1 calc R
C28 C 0.1178(9) 0.0990(4) 0.7240(4) 0.081(2) Uani 1 1 d .
H28A H 0.0100 0.0745 0.7156 0.097 Uiso 1 1 calc R
H28B H 0.1680 0.1008 0.7722 0.097 Uiso 1 1 calc R
C29 C 0.1358(9) 0.1750(4) 0.7159(3) 0.077(2) Uani 1 1 d .
H29A H 0.0867 0.2020 0.7486 0.092 Uiso 1 1 calc R
H29B H 0.2438 0.2006 0.7283 0.092 Uiso 1 1 calc R
C30 C 0.0684(8) 0.1738(4) 0.6432(3) 0.0668(19) Uani 1 1 d .
H30A H 0.0882 0.2243 0.6392 0.080 Uiso 1 1 calc R
H30B H -0.0416 0.1542 0.6336 0.080 Uiso 1 1 calc R
C31 C 0.6855(7) 0.2389(3) 0.6111(3) 0.0566(16) Uani 1 1 d .
H31A H 0.7725 0.2703 0.6025 0.085 Uiso 1 1 calc R
H31B H 0.7198 0.2138 0.6453 0.085 Uiso 1 1 calc R
H31C H 0.6216 0.2685 0.6294 0.085 Uiso 1 1 calc R
C32 C 0.7030(7) 0.1163(3) 0.4978(3) 0.0555(16) Uani 1 1 d .
H32A H 0.7865 0.1470 0.4862 0.083 Uiso 1 1 calc R
H32B H 0.6465 0.0769 0.4561 0.083 Uiso 1 1 calc R
H32C H 0.7424 0.0957 0.5351 0.083 Uiso 1 1 calc R
C33 C 0.4969(5) 0.3251(3) 0.3936(3) 0.0355(12) Uani 1 1 d .
H33A H 0.5599 0.3670 0.3834 0.043 Uiso 1 1 calc R
H33B H 0.4299 0.2925 0.3491 0.043 Uiso 1 1 calc R
C34 C 0.2348(5) 0.3812(2) 0.4044(2) 0.0311(11) Uani 1 1 d .
H34A H 0.1695 0.3937 0.4370 0.037 Uiso 1 1 calc R
C35 C 0.1355(6) 0.3216(3) 0.3420(3) 0.0454(14) Uani 1 1 d .
H35A H 0.0925 0.2789 0.3577 0.054 Uiso 1 1 calc R
H35B H 0.1959 0.3065 0.3086 0.054 Uiso 1 1 calc R
C36 C 0.0094(6) 0.3478(3) 0.3057(3) 0.0511(15) Uani 1 1 d .
H36A H -0.0572 0.3579 0.3376 0.061 Uiso 1 1 calc R
H36B H -0.0511 0.3092 0.2633 0.061 Uiso 1 1 calc R
C37 C 0.0702(7) 0.4160(3) 0.2849(3) 0.0512(15) Uani 1 1 d .
H37A H 0.1283 0.4048 0.2492 0.061 Uiso 1 1 calc R
H37B H -0.0143 0.4333 0.2638 0.061 Uiso 1 1 calc R
C38 C 0.1698(6) 0.4749(3) 0.3476(3) 0.0423(13) Uani 1 1 d .
H38A H 0.1088 0.4898 0.3809 0.051 Uiso 1 1 calc R
H38B H 0.2129 0.5177 0.3323 0.051 Uiso 1 1 calc R
C39 C 0.2966(6) 0.4494(3) 0.3848(3) 0.0373(12) Uani 1 1 d .
H39A H 0.3649 0.4400 0.3536 0.045 Uiso 1 1 calc R
H39B H 0.3552 0.4879 0.4276 0.045 Uiso 1 1 calc R
C40 C 0.7277(6) 0.2342(3) 0.3808(3) 0.0479(14) Uani 1 1 d .
H40A H 0.7891 0.2088 0.4058 0.072 Uiso 1 1 calc R
H40B H 0.7930 0.2725 0.3677 0.072 Uiso 1 1 calc R
H40C H 0.6594 0.1997 0.3385 0.072 Uiso 1 1 calc R
C41 C 0.7488(6) 0.3471(3) 0.5133(3) 0.0478(14) Uani 1 1 d .
H41A H 0.8159 0.3255 0.5401 0.072 Uiso 1 1 calc R
H41B H 0.6921 0.3704 0.5437 0.072 Uiso 1 1 calc R
H41C H 0.8082 0.3833 0.4955 0.072 Uiso 1 1 calc R
C42 C 0.3773(8) 0.0331(3) 0.3715(3) 0.0648(18) Uani 1 1 d .
H42A H 0.4731 0.0294 0.3601 0.097 Uiso 1 1 calc R
H42B H 0.2946 -0.0007 0.3341 0.097 Uiso 1 1 calc R
H42C H 0.3734 0.0209 0.4159 0.097 Uiso 1 1 calc R
C43 C 0.3455(7) 0.1553(3) 0.2896(3) 0.0579(17) Uani 1 1 d .
H43A H 0.4391 0.1542 0.2748 0.087 Uiso 1 1 calc R
H43B H 0.3289 0.2038 0.2943 0.087 Uiso 1 1 calc R
H43C H 0.2616 0.1193 0.2545 0.087 Uiso 1 1 calc R
C44 C 0.1038(7) 0.3972(3) 0.6948(3) 0.0595(17) Uani 1 1 d .
H44A H 0.1388 0.4397 0.7356 0.089 Uiso 1 1 calc R
H44B H 0.1099 0.3534 0.7099 0.089 Uiso 1 1 calc R
H44C H -0.0005 0.3928 0.6721 0.089 Uiso 1 1 calc R
C45 C 0.2069(6) 0.4845(3) 0.5808(3) 0.0477(14) Uani 1 1 d .
H45A H 0.2489 0.5323 0.6147 0.072 Uiso 1 1 calc R
H45B H 0.1002 0.4783 0.5611 0.072 Uiso 1 1 calc R
H45C H 0.2602 0.4809 0.5430 0.072 Uiso 1 1 calc R
C46 C 0.4355(6) 0.4000(3) 0.6564(3) 0.0492(14) Uani 1 1 d .
H46A H 0.4937 0.4425 0.6949 0.074 Uiso 1 1 calc R
H46B H 0.4823 0.3975 0.6165 0.074 Uiso 1 1 calc R
H46C H 0.4331 0.3559 0.6721 0.074 Uiso 1 1 calc R

loop_
_atom_site_aniso_label
_atom_site_aniso_U_11
_atom_site_aniso_U_22
_atom_site_aniso_U_33
_atom_site_aniso_U_23
_atom_site_aniso_U_13
_atom_site_aniso_U_12
Cr1 0.0299(4) 0.0285(4) 0.0258(4) 0.0099(3) 0.0108(3) 0.0107(3)
Al1 0.0429(10) 0.0327(9) 0.0305(8) 0.0041(7) 0.0062(7) 0.0115(7)
Al2 0.0528(11) 0.0381(9) 0.0438(10) 0.0051(8) 0.0095(8) 0.0151(8)
Cl1 0.0406(8) 0.0503(8) 0.0443(8) -0.0011(7) -0.0020(6) 0.0124(7)
Cl2 0.0317(7) 0.0400(7) 0.0363(7) 0.0109(6) 0.0129(6) 0.0147(6)
N1 0.031(2) 0.024(2) 0.029(2) 0.0067(17) 0.0141(18) 0.0090(17)
S1 0.0449(8) 0.0319(7) 0.0356(7) 0.0153(6) 0.0172(6) 0.0146(6)
S2 0.0358(7) 0.0303(7) 0.0305(7) 0.0125(5) 0.0132(6) 0.0112(6)
Si1 0.0375(8) 0.0355(8) 0.0384(8) 0.0124(7) 0.0193(7) 0.0099(7)
Si2 0.0316(8) 0.0390(8) 0.0347(8) 0.0124(6) 0.0106(6) 0.0159(7)
C1 0.049(3) 0.046(3) 0.031(3) 0.016(2) 0.023(3) 0.019(3)
C2 0.039(3) 0.036(3) 0.051(3) 0.021(3) 0.010(3) 0.013(2)
C3 0.072(5) 0.077(4) 0.045(4) 0.027(3) 0.011(3) 0.042(4)
C4 0.070(5) 0.095(5) 0.055(4) 0.020(4) 0.002(4) 0.041(4)
C5 0.036(3) 0.054(4) 0.082(5) 0.031(3) -0.004(3) 0.010(3)
C6 0.048(4) 0.065(4) 0.093(5) 0.042(4) 0.025(4) 0.030(3)
C7 0.075(4) 0.053(4) 0.059(4) 0.030(3) 0.031(3) 0.036(3)
C8 0.056(4) 0.055(4) 0.057(4) 0.022(3) 0.034(3) 0.020(3)
C9 0.050(4) 0.037(3) 0.057(4) 0.013(3) 0.016(3) 0.000(3)
C10 0.050(3) 0.040(3) 0.046(3) 0.023(3) 0.021(3) 0.026(3)
C11 0.036(3) 0.034(3) 0.029(3) 0.011(2) 0.017(2) 0.012(2)
C12 0.042(3) 0.041(3) 0.033(3) 0.009(2) 0.008(2) 0.001(3)
C13 0.042(3) 0.044(3) 0.044(3) 0.007(3) 0.009(3) -0.001(3)
C14 0.055(4) 0.045(3) 0.055(4) 0.021(3) 0.032(3) 0.011(3)
C15 0.044(3) 0.067(4) 0.032(3) 0.024(3) 0.008(3) 0.013(3)
C16 0.041(3) 0.054(3) 0.029(3) 0.018(3) 0.011(2) 0.008(3)
C17 0.062(4) 0.065(4) 0.054(4) 0.019(3) 0.021(3) 0.041(3)
C18 0.038(3) 0.071(4) 0.047(3) 0.019(3) 0.011(3) 0.007(3)
C19 0.078(5) 0.036(3) 0.067(4) 0.008(3) -0.002(4) 0.012(3)
C20 0.092(5) 0.064(4) 0.033(3) -0.014(3) 0.016(3) 0.007(4)
C21 0.052(4) 0.064(5) 0.101(6) 0.002(4) 0.007(4) -0.009(3)
C22 0.176(9) 0.086(6) 0.087(6) -0.016(5) -0.007(6) 0.094(6)
C23 0.155(8) 0.058(5) 0.046(4) -0.003(3) 0.038(5) 0.005(5)
Cr2 0.0321(5) 0.0292(4) 0.0284(4) 0.0119(3) 0.0116(4) 0.0124(3)
Al3 0.0399(9) 0.0310(8) 0.0336(8) 0.0023(7) 0.0091(7) 0.0052(7)
Al4 0.0373(9) 0.0431(9) 0.0362(9) 0.0113(7) 0.0128(7) 0.0124(7)
Cl3 0.0376(8) 0.0451(8) 0.0474(8) 0.0060(6) 0.0098(6) 0.0023(6)
Cl4 0.0355(7) 0.0357(7) 0.0402(7) 0.0122(6) 0.0153(6) 0.0137(6)
N2 0.029(2) 0.031(2) 0.028(2) 0.0080(17) 0.0072(18) 0.0077(18)
S3 0.0570(9) 0.0437(8) 0.0393(8) 0.0222(6) 0.0215(7) 0.0254(7)
S4 0.0349(7) 0.0321(7) 0.0285(6) 0.0127(5) 0.0087(6) 0.0103(6)
Si3 0.0414(9) 0.0389(8) 0.0362(8) 0.0140(7) 0.0097(7) 0.0202(7)
Si4 0.0280(8) 0.0331(8) 0.0358(8) 0.0096(6) 0.0115(6) 0.0065(6)
C24 0.060(4) 0.042(3) 0.052(3) 0.026(3) 0.026(3) 0.030(3)
C25 0.056(4) 0.062(4) 0.059(4) 0.035(3) 0.027(3) 0.021(3)
C26 0.078(5) 0.053(4) 0.093(5) 0.032(4) 0.041(4) 0.009(4)
C27 0.098(6) 0.075(5) 0.095(6) 0.050(5) 0.012(5) 0.032(5)
C28 0.086(6) 0.109(6) 0.071(5) 0.063(5) 0.027(4) 0.028(5)
C29 0.090(6) 0.095(6) 0.048(4) 0.016(4) 0.022(4) 0.027(4)
C30 0.070(5) 0.082(5) 0.071(5) 0.040(4) 0.036(4) 0.031(4)
C31 0.065(4) 0.066(4) 0.037(3) 0.016(3) -0.003(3) 0.024(3)
C32 0.052(4) 0.057(4) 0.064(4) 0.015(3) 0.012(3) 0.032(3)
C33 0.031(3) 0.040(3) 0.036(3) 0.014(2) 0.010(2) 0.005(2)
C34 0.036(3) 0.033(3) 0.032(3) 0.016(2) 0.012(2) 0.014(2)
C35 0.048(4) 0.033(3) 0.049(3) 0.016(3) -0.001(3) 0.005(3)
C36 0.046(4) 0.044(3) 0.054(4) 0.017(3) -0.009(3) 0.008(3)
C37 0.061(4) 0.053(4) 0.045(3) 0.024(3) 0.003(3) 0.021(3)
C38 0.049(3) 0.034(3) 0.050(3) 0.022(3) 0.012(3) 0.011(3)
C39 0.039(3) 0.033(3) 0.040(3) 0.014(2) 0.008(2) 0.006(2)
C40 0.041(3) 0.051(3) 0.056(4) 0.014(3) 0.025(3) 0.011(3)
C41 0.034(3) 0.042(3) 0.061(4) 0.011(3) 0.003(3) 0.007(3)
C42 0.075(5) 0.043(4) 0.068(4) -0.002(3) 0.013(4) 0.017(3)
C43 0.064(4) 0.063(4) 0.035(3) 0.010(3) 0.003(3) 0.002(3)
C44 0.059(4) 0.071(4) 0.047(4) 0.007(3) 0.027(3) 0.014(3)
C45 0.051(4) 0.039(3) 0.053(4) 0.007(3) 0.013(3) 0.015(3)
C46 0.043(3) 0.060(4) 0.041(3) 0.015(3) 0.002(3) 0.011(3)

loop_
_atom_type_symbol
_atom_type_description
_atom_type_scat_dispersion_real
_atom_type_scat_dispersion_imag
_atom_type_scat_source
C C 0.0033 0.0016 'International Tables Vol C Tables 4.2.6.8 and 6.1.1.4'
H H 0.0000 0.0000 'International Tables Vol C Tables 4.2.6.8 and 6.1.1.4'
N N 0.0061 0.0033 'International Tables Vol C Tables 4.2.6.8 and 6.1.1.4'
Al Al 0.0645 0.0514 'International Tables Vol C Tables 4.2.6.8 and 6.1.1.4'
Si Si 0.0817 0.0704 'International Tables Vol C Tables 4.2.6.8 and 6.1.1.4'
S S 0.1246 0.1234 'International Tables Vol C Tables 4.2.6.8 and 6.1.1.4'
Cl Cl 0.1484 0.1585 'International Tables Vol C Tables 4.2.6.8 and 6.1.1.4'
Cr Cr 0.3209 0.6236 'International Tables Vol C Tables 4.2.6.8 and 6.1.1.4'

loop_
_geom_angle_atom_site_label_1
_geom_angle_atom_site_label_2
_geom_angle_atom_site_label_3
_geom_angle
N1 Cr1 Cl2 175.58(10)
N1 Cr1 S2 88.61(10)
Cl2 Cr1 S2 89.36(5)
N1 Cr1 S1 91.24(10)
Cl2 Cr1 S1 92.35(5)
S2 Cr1 S1 152.89(5)
N1 Cr1 Cl1 84.15(11)
Cl2 Cr1 Cl1 93.14(5)
S2 Cr1 Cl1 114.75(5)
S1 Cr1 Cl1 92.18(5)
C20 Al1 C19 111.0(3)
C20 Al1 N1 116.5(2)
C19 Al1 N1 117.0(2)
C20 Al1 Cl1 108.0(2)
C19 Al1 Cl1 103.8(2)
N1 Al1 Cl1 98.41(12)
C22 Al2 C21 115.7(4)
C22 Al2 C23 117.3(4)
C21 Al2 C23 113.8(4)
C22 Al2 Cl2 101.3(2)
C21 Al2 Cl2 101.2(2)
C23 Al2 Cl2 104.2(2)
Al1 Cl1 Cr1 79.91(6)
Cr1 Cl2 Al2 108.75(7)
Si1 N1 Si2 114.6(2)
Si1 N1 Al1 113.5(2)
Si2 N1 Al1 111.66(19)
Si1 N1 Cr1 107.01(17)
Si2 N1 Cr1 112.26(18)
Al1 N1 Cr1 96.25(16)
C1 S1 C2 105.6(2)
C1 S1 Cr1 97.28(17)
C2 S1 Cr1 111.83(17)
C10 S2 C11 106.3(2)
C10 S2 Cr1 103.30(17)
C11 S2 Cr1 116.01(16)
N1 Si1 C9 114.8(2)
N1 Si1 C8 112.1(2)
C9 Si1 C8 108.5(3)
N1 Si1 C1 103.8(2)
C9 Si1 C1 105.2(2)
C8 Si1 C1 112.3(2)
N1 Si2 C18 115.5(2)
N1 Si2 C17 111.6(2)
C18 Si2 C17 107.1(3)
N1 Si2 C10 106.1(2)
C18 Si2 C10 104.4(3)
C17 Si2 C10 111.9(3)
S1 C1 Si1 104.9(2)
C3 C2 C7 111.5(4)
C3 C2 S1 111.6(4)
C7 C2 S1 106.5(4)
C2 C3 C4 109.8(5)
C5 C4 C3 112.3(5)
C4 C5 C6 111.3(5)
C7 C6 C5 110.9(5)
C6 C7 C2 110.8(5)
S2 C10 Si2 105.5(2)
C12 C11 C16 112.9(4)
C12 C11 S2 114.4(3)
C16 C11 S2 108.9(3)
C11 C12 C13 109.7(4)
C14 C13 C12 111.2(4)
C13 C14 C15 110.5(4)
C14 C15 C16 111.4(4)
C11 C16 C15 110.3(4)
N2 Cr2 Cl4 176.17(11)
N2 Cr2 S4 89.05(10)
Cl4 Cr2 S4 88.40(5)
N2 Cr2 S3 91.35(10)
Cl4 Cr2 S3 92.15(5)
S4 Cr2 S3 155.81(6)
N2 Cr2 Cl3 83.71(10)
Cl4 Cr2 Cl3 94.68(5)
S4 Cr2 Cl3 113.06(5)
S3 Cr2 Cl3 91.01(5)
C42 Al3 C43 110.6(3)
C42 Al3 N2 116.8(2)
C43 Al3 N2 116.4(2)
C42 Al3 Cl3 107.7(2)
C43 Al3 Cl3 104.9(2)
N2 Al3 Cl3 98.68(13)
C45 Al4 C44 115.0(3)
C45 Al4 C46 115.9(3)
C44 Al4 C46 116.2(3)
C45 Al4 Cl4 103.09(18)
C44 Al4 Cl4 102.26(19)
C46 Al4 Cl4 101.03(18)
Al3 Cl3 Cr2 79.36(6)
Cr2 Cl4 Al4 108.36(6)
Si4 N2 Si3 115.7(2)
Si4 N2 Al3 111.93(19)
Si3 N2 Al3 112.6(2)
Si4 N2 Cr2 111.12(18)
Si3 N2 Cr2 107.08(18)
Al3 N2 Cr2 96.63(16)
C24 S3 C25 106.2(3)
C24 S3 Cr2 97.02(17)
C25 S3 Cr2 109.76(19)
C33 S4 C34 106.3(2)
C33 S4 Cr2 103.48(16)
C34 S4 Cr2 116.35(16)
N2 Si3 C32 113.3(2)
N2 Si3 C31 115.0(2)
C32 Si3 C31 107.2(3)
N2 Si3 C24 104.2(2)
C32 Si3 C24 111.8(3)
C31 Si3 C24 105.1(3)
N2 Si4 C41 114.6(2)
N2 Si4 C40 111.8(2)
C41 Si4 C40 108.3(3)
N2 Si4 C33 106.5(2)
C41 Si4 C33 104.0(2)
C40 Si4 C33 111.4(2)
S3 C24 Si3 104.9(3)
C26 C25 C30 111.6(5)
C26 C25 S3 112.5(4)
C30 C25 S3 107.2(4)
C27 C26 C25 112.1(6)
C26 C27 C28 112.4(6)
C29 C28 C27 109.1(6)
C30 C29 C28 111.1(6)
C29 C30 C25 114.2(5)
S4 C33 Si4 105.1(2)
C39 C34 C35 112.3(4)
C39 C34 S4 109.6(3)
C35 C34 S4 114.6(3)
C34 C35 C36 110.3(4)
C35 C36 C37 111.3(5)
C38 C37 C36 110.8(4)
C37 C38 C39 111.6(4)
C34 C39 C38 110.5(4)

loop_
_geom_bond_atom_site_label_1
_geom_bond_atom_site_label_2
_geom_bond_distance
Cr1 N1 2.179(4)
Cr1 Cl2 2.3723(14)
Cr1 S2 2.4460(14)
Cr1 S1 2.5083(14)
Cr1 Cl1 2.5825(15)
Al1 C20 1.962(6)
Al1 C19 1.966(6)
Al1 N1 1.990(4)
Al1 Cl1 2.237(2)
Al2 C22 1.932(7)
Al2 C21 1.944(7)
Al2 C23 1.964(7)
Al2 Cl2 2.388(2)
N1 Si1 1.778(4)
N1 Si2 1.776(4)
S1 C1 1.804(5)
S1 C2 1.849(5)
S2 C10 1.799(5)
S2 C11 1.837(5)
Si1 C9 1.863(5)
Si1 C8 1.864(5)
Si1 C1 1.889(5)
Si2 C18 1.864(6)
Si2 C17 1.871(5)
Si2 C10 1.876(5)
C2 C3 1.511(7)
C2 C7 1.528(7)
C3 C4 1.521(8)
C4 C5 1.501(8)
C5 C6 1.526(8)
C6 C7 1.521(8)
C11 C12 1.514(6)
C11 C16 1.514(6)
C12 C13 1.533(7)
C13 C14 1.521(7)
C14 C15 1.502(7)
C15 C16 1.518(7)
Cr2 N2 2.180(4)
Cr2 Cl4 2.3693(14)
Cr2 S4 2.4541(14)
Cr2 S3 2.5154(15)
Cr2 Cl3 2.6055(15)
Al3 C42 1.958(6)
Al3 C43 1.968(6)
Al3 N2 1.979(4)
Al3 Cl3 2.244(2)
Al4 C45 1.968(5)
Al4 C44 1.960(6)
Al4 C46 1.963(5)
Al4 Cl4 2.406(2)
N2 Si4 1.780(4)
N2 Si3 1.776(4)
S3 C24 1.812(5)
S3 C25 1.876(6)
S4 C33 1.806(5)
S4 C34 1.842(5)
Si3 C32 1.852(5)
Si3 C31 1.845(6)
Si3 C24 1.887(6)
Si4 C41 1.851(5)
Si4 C40 1.858(5)
Si4 C33 1.880(5)
C25 C26 1.513(8)
C25 C30 1.527(8)
C26 C27 1.490(9)
C27 C28 1.545(9)
C28 C29 1.510(9)
C29 C30 1.481(8)
C34 C39 1.504(6)
C34 C35 1.510(7)
C35 C36 1.521(7)
C36 C37 1.515(7)
C37 C38 1.508(7)
C38 C39 1.525(7)

loop_
_geom_torsion_atom_site_label_1
_geom_torsion_atom_site_label_2
_geom_torsion_atom_site_label_3
_geom_torsion_atom_site_label_4
_geom_torsion
C20 Al1 Cl1 Cr1 129.8(2)
C19 Al1 Cl1 Cr1 -112.3(2)
N1 Al1 Cl1 Cr1 8.38(12)
N1 Cr1 Cl1 Al1 -7.61(11)
Cl2 Cr1 Cl1 Al1 168.89(6)
S2 Cr1 Cl1 Al1 78.14(7)
S1 Cr1 Cl1 Al1 -98.64(6)
N1 Cr1 Cl2 Al2 -129.7(14)
S2 Cr1 Cl2 Al2 -67.07(7)
S1 Cr1 Cl2 Al2 85.87(7)
Cl1 Cr1 Cl2 Al2 178.18(7)
C22 Al2 Cl2 Cr1 -132.4(3)
C21 Al2 Cl2 Cr1 -13.0(2)
C23 Al2 Cl2 Cr1 105.3(3)
C20 Al1 N1 Si1 -13.2(3)
C19 Al1 N1 Si1 -147.9(3)
Cl1 Al1 N1 Si1 101.76(18)
C20 Al1 N1 Si2 118.2(3)
C19 Al1 N1 Si2 -16.5(3)
Cl1 Al1 N1 Si2 -126.83(17)
C20 Al1 N1 Cr1 -124.9(3)
C19 Al1 N1 Cr1 100.4(3)
Cl1 Al1 N1 Cr1 -9.86(14)
Cl2 Cr1 N1 Si1 -160.8(13)
S2 Cr1 N1 Si1 136.51(17)
S1 Cr1 N1 Si1 -16.37(17)
Cl1 Cr1 N1 Si1 -108.44(17)
Cl2 Cr1 N1 Si2 72.6(15)
S2 Cr1 N1 Si2 9.92(17)
S1 Cr1 N1 Si2 -142.96(17)
Cl1 Cr1 N1 Si2 124.97(18)
Cl2 Cr1 N1 Al1 -43.9(15)
S2 Cr1 N1 Al1 -106.57(13)
S1 Cr1 N1 Al1 100.55(13)
Cl1 Cr1 N1 Al1 8.48(12)
N1 Cr1 S1 C1 -19.0(2)
Cl2 Cr1 S1 C1 158.45(18)
S2 Cr1 S1 C1 -108.4(2)
Cl1 Cr1 S1 C1 65.21(18)
N1 Cr1 S1 C2 -129.0(2)
Cl2 Cr1 S1 C2 48.41(18)
S2 Cr1 S1 C2 141.6(2)
Cl1 Cr1 S1 C2 -44.83(18)
N1 Cr1 S2 C10 20.1(2)
Cl2 Cr1 S2 C10 -155.95(19)
S1 Cr1 S2 C10 110.1(2)
Cl1 Cr1 S2 C10 -62.78(19)
N1 Cr1 S2 C11 136.0(2)
Cl2 Cr1 S2 C11 -40.07(17)
S1 Cr1 S2 C11 -133.99(19)
Cl1 Cr1 S2 C11 53.10(18)
Si2 N1 Si1 C9 57.9(3)
Al1 N1 Si1 C9 -172.2(2)
Cr1 N1 Si1 C9 -67.3(3)
Si2 N1 Si1 C8 -66.4(3)
Al1 N1 Si1 C8 63.5(3)
Cr1 N1 Si1 C8 168.4(2)
Si2 N1 Si1 C1 172.1(2)
Al1 N1 Si1 C1 -57.9(2)
Cr1 N1 Si1 C1 46.9(2)
Si1 N1 Si2 C18 -44.0(3)
Al1 N1 Si2 C18 -174.9(2)
Cr1 N1 Si2 C18 78.3(3)
Si1 N1 Si2 C17 78.7(3)
Al1 N1 Si2 C17 -52.2(3)
Cr1 N1 Si2 C17 -159.0(2)
Si1 N1 Si2 C10 -159.1(2)
Al1 N1 Si2 C10 70.0(2)
Cr1 N1 Si2 C10 -36.8(3)
C2 S1 C1 Si1 162.5(2)
Cr1 S1 C1 Si1 47.4(2)
N1 Si1 C1 S1 -65.9(3)
C9 Si1 C1 S1 55.0(3)
C8 Si1 C1 S1 172.7(3)
C1 S1 C2 C3 33.7(5)
Cr1 S1 C2 C3 138.4(4)
C1 S1 C2 C7 155.6(4)
Cr1 S1 C2 C7 -99.7(3)
C7 C2 C3 C4 56.4(7)
S1 C2 C3 C4 175.3(4)
C2 C3 C4 C5 -56.4(8)
C3 C4 C5 C6 55.8(8)
C4 C5 C6 C7 -54.6(7)
C5 C6 C7 C2 54.8(7)
C3 C2 C7 C6 -56.6(6)
S1 C2 C7 C6 -178.5(4)
C11 S2 C10 Si2 -165.6(2)
Cr1 S2 C10 Si2 -43.0(3)
N1 Si2 C10 S2 52.9(3)
C18 Si2 C10 S2 -69.5(3)
C17 Si2 C10 S2 174.9(3)
C10 S2 C11 C12 54.9(4)
Cr1 S2 C11 C12 -59.3(4)
C10 S2 C11 C16 -72.4(4)
Cr1 S2 C11 C16 173.4(3)
C16 C11 C12 C13 -54.8(6)
S2 C11 C12 C13 179.9(4)
C11 C12 C13 C14 55.3(6)
C12 C13 C14 C15 -57.4(6)
C13 C14 C15 C16 57.6(6)
C12 C11 C16 C15 55.3(6)
S2 C11 C16 C15 -176.5(4)
C14 C15 C16 C11 -56.1(6)
C42 Al3 Cl3 Cr2 131.2(2)
C43 Al3 Cl3 Cr2 -110.95(19)
N2 Al3 Cl3 Cr2 9.47(12)
N2 Cr2 Cl3 Al3 -8.54(11)
Cl4 Cr2 Cl3 Al3 167.97(6)
S4 Cr2 Cl3 Al3 77.72(7)
S3 Cr2 Cl3 Al3 -99.79(6)
N2 Cr2 Cl4 Al4 -116.2(16)
S4 Cr2 Cl4 Al4 -67.98(7)
S3 Cr2 Cl4 Al4 87.82(7)
Cl3 Cr2 Cl4 Al4 179.00(6)
C45 Al4 Cl4 Cr2 104.80(18)
C44 Al4 Cl4 Cr2 -135.6(2)
C46 Al4 Cl4 Cr2 -15.40(19)
C42 Al3 N2 Si4 118.0(3)
C43 Al3 N2 Si4 -15.7(3)
Cl3 Al3 N2 Si4 -127.19(17)
C42 Al3 N2 Si3 -14.4(3)
C43 Al3 N2 Si3 -148.1(3)
Cl3 Al3 N2 Si3 100.43(18)
C42 Al3 N2 Cr2 -126.1(3)
C43 Al3 N2 Cr2 100.3(3)
Cl3 Al3 N2 Cr2 -11.22(14)
Cl4 Cr2 N2 Si4 61.0(17)
S4 Cr2 N2 Si4 12.88(17)
S3 Cr2 N2 Si4 -142.93(17)
Cl3 Cr2 N2 Si4 126.20(18)
Cl4 Cr2 N2 Si3 -171.7(15)
S4 Cr2 N2 Si3 140.10(16)
S3 Cr2 N2 Si3 -15.71(17)
Cl3 Cr2 N2 Si3 -106.58(17)
Cl4 Cr2 N2 Al3 -55.6(17)
S4 Cr2 N2 Al3 -103.74(13)
S3 Cr2 N2 Al3 100.46(13)
Cl3 Cr2 N2 Al3 9.59(12)
N2 Cr2 S3 C24 -19.3(2)
Cl4 Cr2 S3 C24 159.1(2)
S4 Cr2 S3 C24 -110.0(2)
Cl3 Cr2 S3 C24 64.4(2)
N2 Cr2 S3 C25 -129.4(2)
Cl4 Cr2 S3 C25 49.0(2)
S4 Cr2 S3 C25 139.9(2)
Cl3 Cr2 S3 C25 -45.7(2)
N2 Cr2 S4 C33 17.69(19)
Cl4 Cr2 S4 C33 -159.46(17)
S3 Cr2 S4 C33 108.9(2)
Cl3 Cr2 S4 C33 -65.06(18)
N2 Cr2 S4 C34 133.9(2)
Cl4 Cr2 S4 C34 -43.26(18)
S3 Cr2 S4 C34 -134.9(2)
Cl3 Cr2 S4 C34 51.14(18)
Si4 N2 Si3 C32 -67.3(3)
Al3 N2 Si3 C32 63.2(3)
Cr2 N2 Si3 C32 168.2(2)
Si4 N2 Si3 C31 56.4(3)
Al3 N2 Si3 C31 -173.1(3)
Cr2 N2 Si3 C31 -68.1(3)
Si4 N2 Si3 C24 170.9(2)
Al3 N2 Si3 C24 -58.6(3)
Cr2 N2 Si3 C24 46.4(2)
Si3 N2 Si4 C41 -47.7(3)
Al3 N2 Si4 C41 -178.6(2)
Cr2 N2 Si4 C41 74.6(3)
Si3 N2 Si4 C40 75.9(3)
Al3 N2 Si4 C40 -54.9(3)
Cr2 N2 Si4 C40 -161.7(2)
Si3 N2 Si4 C33 -162.2(2)
Al3 N2 Si4 C33 67.0(2)
Cr2 N2 Si4 C33 -39.8(2)
C25 S3 C24 Si3 160.3(3)
Cr2 S3 C24 Si3 47.3(3)
N2 Si3 C24 S3 -65.7(3)
C32 Si3 C24 S3 171.5(3)
C31 Si3 C24 S3 55.6(3)
C24 S3 C25 C26 36.0(5)
Cr2 S3 C25 C26 139.9(4)
C24 S3 C25 C30 159.1(4)
Cr2 S3 C25 C30 -97.1(4)
C30 C25 C26 C27 -49.2(8)
S3 C25 C26 C27 71.4(6)
C25 C26 C27 C28 54.3(8)
C26 C27 C28 C29 -57.4(8)
C27 C28 C29 C30 56.6(8)
C28 C29 C30 C25 -54.8(8)
C26 C25 C30 C29 50.2(8)
S3 C25 C30 C29 -73.4(6)
C34 S4 C33 Si4 -164.5(2)
Cr2 S4 C33 Si4 -41.4(2)
N2 Si4 C33 S4 53.9(3)
C41 Si4 C33 S4 -67.5(3)
C40 Si4 C33 S4 176.1(2)
C33 S4 C34 C39 -70.0(4)
Cr2 S4 C34 C39 175.4(3)
C33 S4 C34 C35 57.4(4)
Cr2 S4 C34 C35 -57.2(4)
C39 C34 C35 C36 -55.9(6)
S4 C34 C35 C36 178.2(4)
C34 C35 C36 C37 55.7(6)
C35 C36 C37 C38 -56.0(6)
C36 C37 C38 C39 55.6(6)
C35 C34 C39 C38 55.4(6)
S4 C34 C39 C38 -176.0(3)
C37 C38 C39 C34 -55.1(6)
